data_4074184
loop_
_publ_author_name
'Cantat, Thibault'
'Ricard, Louis'
'Le Floch, Pascal'
'M\'ezailles, Nicolas'

_publ_section_title
;
 Phosphorus-Stabilized Geminal Dianions
;
_journal_issue 21
_journal_name_full Organometallics
_journal_page_first 4965
_journal_paper_doi 10.1021/om060450l
_journal_volume 25
_journal_year 2006
_chemical_formula_sum 'C82 H70 Li4 N6 P4 S8'
_chemical_formula_weight 1547.56
_chemical_name_systematic
; 
 ? 
;
_space_group_IT_number 15
_symmetry_cell_setting monoclinic
_symmetry_space_group_name_Hall '-C 2yc'
_symmetry_space_group_name_H-M 'C 1 2/c 1'
_atom_sites_solution_hydrogens geom
_atom_sites_solution_primary direct
_atom_sites_solution_secondary difmap
_audit_creation_method SHELXL-97
_cell_angle_alpha 90.00
_cell_angle_beta 108.4340(10)
_cell_angle_gamma 90.00
_cell_formula_units_Z 4
_cell_length_a 18.1560(10)
_cell_length_b 19.2100(10)
_cell_length_c 24.0370(10)
_cell_measurement_reflns_used 10269
_cell_measurement_temperature 150.0(1)
_cell_measurement_theta_max 30.034
_cell_measurement_theta_min 0.998
_cell_volume 7953.4(7)
_computing_structure_refinement 'SHELXL-97 (Sheldrick, 1997)'
_computing_structure_solution 'SHELXS-97 (Sheldrick, 1990)'
_diffrn_ambient_temperature 150.0(1)
_diffrn_measured_fraction_theta_full .997
_diffrn_measured_fraction_theta_max .997
_diffrn_measurement_device_type KappaCCD
_diffrn_measurement_method 'phi and omega scans'
_diffrn_radiation_monochromator graphite
_diffrn_radiation_source 'fine-focus sealed tube'
_diffrn_radiation_type MoK\a
_diffrn_radiation_wavelength 0.71069
_diffrn_reflns_av_R_equivalents 0.0179
_diffrn_reflns_av_sigmaI/netI 0.0343
_diffrn_reflns_limit_h_max 25
_diffrn_reflns_limit_h_min -25
_diffrn_reflns_limit_k_max 27
_diffrn_reflns_limit_k_min -23
_diffrn_reflns_limit_l_max 33
_diffrn_reflns_limit_l_min -33
_diffrn_reflns_number 19119
_diffrn_reflns_theta_full 30.03
_diffrn_reflns_theta_max 30.03
_diffrn_reflns_theta_min 3.09
_exptl_absorpt_coefficient_mu 0.353
_exptl_absorpt_correction_T_max 0.9393
_exptl_absorpt_correction_T_min 0.9328
_exptl_absorpt_correction_type multi-scan
_exptl_crystal_colour colorless
_exptl_crystal_density_diffrn 1.292
_exptl_crystal_density_method 'not measured'
_exptl_crystal_description block
_exptl_crystal_F_000 3216
_exptl_crystal_size_max 0.20
_exptl_crystal_size_mid 0.20
_exptl_crystal_size_min 0.18
_refine_diff_density_max .536
_refine_diff_density_min -.586
_refine_diff_density_rms .055
_refine_ls_extinction_method none
_refine_ls_goodness_of_fit_ref 1.036
_refine_ls_hydrogen_treatment mixed
_refine_ls_matrix_type full
_refine_ls_number_parameters 567
_refine_ls_number_reflns 11618
_refine_ls_number_restraints 0
_refine_ls_restrained_S_all 1.036
_refine_ls_R_factor_all 0.0667
_refine_ls_R_factor_gt 0.0510
_refine_ls_shift/su_max 0.001
_refine_ls_shift/su_mean 0.000
_refine_ls_structure_factor_coef Fsqd
_refine_ls_weighting_details 'calc w=1/[\s^2^(Fo^2^)+(0.0689P)^2^+8.1025P] where P=(Fo^2^+2Fc^2^)/3'
_refine_ls_weighting_scheme calc
_refine_ls_wR_factor_gt 0.1362
_refine_ls_wR_factor_ref 0.1464
_reflns_number_gt 9088
_reflns_number_total 11618
_reflns_threshold_expression >2sigma(I)
_cod_data_source_file om060450lsi20060523_093211.cif
_cod_data_source_block cs2carb
_cod_depositor_comments
;
The following automatic conversions were performed:

'_symmetry_cell_setting' value 'Monoclinic' changed to 'monoclinic'
according to /home/saulius/struct/CIF-dictionaries/cif_core.dic
dictionary named 'cif_core.dic' version 2.4.1 from 2010-06-29.

Automatic conversion script
Id: cif_fix_values 1715 2011-07-08 13:25:40Z adriana 
;
_cod_original_sg_symbol_H-M 'C2/c     '
_cod_database_code 4074184

loop_
_symmetry_equiv_pos_as_xyz
'x, y, z'
'-x, y, -z+1/2'
'x+1/2, y+1/2, z'
'-x+1/2, y+1/2, -z+1/2'
'-x, -y, -z'
'x, -y, z-1/2'
'-x+1/2, -y+1/2, -z'
'x+1/2, -y+1/2, z-1/2'

loop_
_atom_site_label
_atom_site_type_symbol
_atom_site_fract_x
_atom_site_fract_y
_atom_site_fract_z
_atom_site_U_iso_or_equiv
_atom_site_adp_type
_atom_site_occupancy
_atom_site_symmetry_multiplicity
_atom_site_calc_flag
_atom_site_refinement_flags
_atom_site_disorder_assembly
_atom_site_disorder_group
S1 S 0.10245(2) -0.01635(3) 0.358135(19) 0.03627(11) Uani 1 1 d . . .
S2 S 0.11002(3) -0.03500(3) 0.238667(19) 0.03534(11) Uani 1 1 d . . .
S3 S 0.30071(3) 0.00446(3) 0.47224(2) 0.04651(13) Uani 1 1 d . B .
S4 S 0.29148(5) -0.13154(4) 0.24176(3) 0.0681(2) Uani 1 1 d . A .
P1 P 0.27896(3) -0.06938(3) 0.41146(2) 0.03312(11) Uani 1 1 d . . .
P2 P 0.29462(3) -0.04623(3) 0.28682(2) 0.03780(12) Uani 1 1 d . . .
N1 N 0.0000 -0.20001(15) 0.2500 0.0634(8) Uani 1 2 d S . .
N2 N 0.11227(12) 0.06809(11) 0.48984(9) 0.0551(5) Uani 1 1 d . B .
C1 C 0.15903(10) -0.03277(9) 0.31332(7) 0.0307(3) Uani 1 1 d . A .
C2 C 0.23903(10) -0.04523(9) 0.33612(8) 0.0326(3) Uani 1 1 d . A .
C3 C 0.21666(10) -0.13753(9) 0.42523(8) 0.0320(3) Uani 1 1 d . . .
C4 C 0.17666(11) -0.18339(11) 0.38162(8) 0.0393(4) Uani 1 1 d . . .
H4 H 0.1787 -0.1780 0.3429 0.047 Uiso 1 1 calc R . .
C5 C 0.13345(13) -0.23732(11) 0.39447(10) 0.0468(5) Uani 1 1 d . . .
H5 H 0.1060 -0.2686 0.3645 0.056 Uiso 1 1 calc R . .
C6 C 0.13056(12) -0.24531(12) 0.45097(10) 0.0479(5) Uani 1 1 d . . .
H6 H 0.1010 -0.2821 0.4598 0.058 Uiso 1 1 calc R . .
C7 C 0.17022(12) -0.20029(12) 0.49419(9) 0.0461(5) Uani 1 1 d . . .
H7 H 0.1683 -0.2061 0.5330 0.055 Uiso 1 1 calc R . .
C8 C 0.21317(11) -0.14616(11) 0.48181(8) 0.0384(4) Uani 1 1 d . . .
H8 H 0.2402 -0.1149 0.5120 0.046 Uiso 1 1 calc R . .
C9 C 0.36970(11) -0.11719(12) 0.42213(10) 0.0451(5) Uani 1 1 d . . .
C10 C 0.36881(14) -0.18174(12) 0.39659(13) 0.0575(6) Uani 1 1 d . . .
H10 H 0.3219 -0.1996 0.3703 0.069 Uiso 1 1 calc R . .
C11 C 0.43730(18) -0.22067(16) 0.40954(18) 0.0848(11) Uani 1 1 d . . .
H11 H 0.4365 -0.2656 0.3928 0.102 Uiso 1 1 calc R . .
C12 C 0.50499(17) -0.1944(2) 0.44600(19) 0.0975(14) Uani 1 1 d . . .
H12 H 0.5513 -0.2211 0.4545 0.117 Uiso 1 1 calc R . .
C13 C 0.50677(15) -0.1300(2) 0.47049(16) 0.0851(11) Uani 1 1 d . . .
H13 H 0.5545 -0.1116 0.4951 0.102 Uiso 1 1 calc R . .
C14 C 0.43907(12) -0.09117(16) 0.45957(11) 0.0585(7) Uani 1 1 d . . .
H14 H 0.4402 -0.0470 0.4776 0.070 Uiso 1 1 calc R . .
C15 C 0.3914(8) -0.0316(9) 0.3203(7) 0.035(2) Uani 0.52(4) 1 d P A 1
C16 C 0.4525(10) -0.0690(11) 0.3115(8) 0.055(3) Uani 0.52(4) 1 d P A 1
H16 H 0.4414 -0.1100 0.2881 0.065 Uiso 0.52(4) 1 calc PR A 1
C17 C 0.5288(9) -0.0484(12) 0.3356(9) 0.068(4) Uani 0.52(4) 1 d P A 1
H17 H 0.5688 -0.0743 0.3274 0.082 Uiso 0.52(4) 1 calc PR A 1
C18 C 0.5480(9) 0.0093(13) 0.3715(7) 0.070(6) Uani 0.52(4) 1 d P A 1
H18 H 0.6009 0.0214 0.3895 0.084 Uiso 0.52(4) 1 calc PR A 1
C19 C 0.4906(10) 0.0493(11) 0.3812(8) 0.059(3) Uani 0.52(4) 1 d P A 1
H19 H 0.5029 0.0901 0.4047 0.071 Uiso 0.52(4) 1 calc PR A 1
C20 C 0.4143(7) 0.0285(10) 0.3559(8) 0.051(3) Uani 0.52(4) 1 d P A 1
H20 H 0.3747 0.0562 0.3628 0.061 Uiso 0.52(4) 1 calc PR A 1
C15A C 0.3974(6) -0.0139(8) 0.3327(6) 0.0268(18) Uani 0.48(4) 1 d P A 2
C16A C 0.4578(10) -0.0496(10) 0.3247(8) 0.050(3) Uani 0.48(4) 1 d P A 2
H16A H 0.4491 -0.0905 0.3013 0.060 Uiso 0.48(4) 1 calc PR A 2
C17A C 0.5341(6) -0.0247(12) 0.3521(8) 0.066(5) Uani 0.48(4) 1 d P A 2
H17A H 0.5772 -0.0489 0.3472 0.079 Uiso 0.48(4) 1 calc PR A 2
C18A C 0.5456(10) 0.0339(15) 0.3856(10) 0.075(6) Uani 0.48(4) 1 d P A 2
H18A H 0.5969 0.0505 0.4039 0.090 Uiso 0.48(4) 1 calc PR A 2
C19A C 0.4834(11) 0.0695(11) 0.3932(7) 0.057(3) Uani 0.48(4) 1 d P A 2
H19A H 0.4918 0.1107 0.4164 0.068 Uiso 0.48(4) 1 calc PR A 2
C20A C 0.4064(7) 0.0442(8) 0.3661(6) 0.037(2) Uani 0.48(4) 1 d P A 2
H20A H 0.3629 0.0674 0.3714 0.044 Uiso 0.48(4) 1 calc PR A 2
C21 C 0.26878(11) 0.03212(12) 0.24132(9) 0.0454(5) Uani 1 1 d . A .
C22 C 0.27820(14) 0.03055(19) 0.18614(12) 0.0711(9) Uani 1 1 d . . .
H22 H 0.2914 -0.0116 0.1709 0.085 Uiso 1 1 calc R A .
C23 C 0.26798(19) 0.0917(3) 0.15353(17) 0.1078(17) Uani 1 1 d . A .
H23 H 0.2742 0.0909 0.1157 0.129 Uiso 1 1 calc R . .
C24 C 0.24953(17) 0.1518(2) 0.1744(2) 0.1140(18) Uani 1 1 d . . .
H24 H 0.2429 0.1929 0.1514 0.137 Uiso 1 1 calc R A .
C25 C 0.24026(14) 0.15415(15) 0.22891(18) 0.0860(12) Uani 1 1 d . A .
H25 H 0.2275 0.1969 0.2435 0.103 Uiso 1 1 calc R . .
C26 C 0.24946(12) 0.09385(12) 0.26312(13) 0.0565(6) Uani 1 1 d . . .
H26 H 0.2426 0.0952 0.3007 0.068 Uiso 1 1 calc R A .
C27 C -0.05165(14) -0.23584(14) 0.26722(13) 0.0595(6) Uani 1 1 d . . .
H27 H -0.0892 -0.2110 0.2794 0.071 Uiso 1 1 calc R . .
C28 C -0.05290(16) -0.30808(15) 0.26813(12) 0.0656(7) Uani 1 1 d . . .
H28 H -0.0901 -0.3321 0.2812 0.079 Uiso 1 1 calc R . .
C29 C 0.0000 -0.34390(19) 0.2500 0.0708(12) Uani 1 2 d S . .
H29 H 0.0000 -0.3934 0.2500 0.085 Uiso 1 2 calc SR . .
C30 C 0.0387(2) 0.08857(17) 0.46928(18) 0.0838(10) Uani 1 1 d . . .
H30 H 0.0167 0.0964 0.4283 0.101 Uiso 1 1 calc R . .
C31 C -0.0071(3) 0.0989(2) 0.5042(3) 0.128(2) Uani 1 1 d . . .
H31 H -0.0595 0.1134 0.4880 0.154 Uiso 1 1 calc R . .
C32 C 0.0254(4) 0.0877(2) 0.5640(3) 0.142(3) Uani 1 1 d . . .
H32 H -0.0045 0.0951 0.5896 0.171 Uiso 1 1 calc R . .
C33 C 0.0999(4) 0.0660(3) 0.58548(19) 0.1265(19) Uani 1 1 d . . .
H33 H 0.1231 0.0580 0.6263 0.152 Uiso 1 1 calc R . .
C34 C 0.1419(2) 0.0555(2) 0.54679(13) 0.0808(9) Uani 1 1 d . . .
H34 H 0.1937 0.0388 0.5617 0.097 Uiso 1 1 calc R . .
N3 N 0.2031(3) 0.1606(3) 0.4172(3) 0.038(3) Uani 0.360(11) 1 d PG B 1
C35 C 0.2746(4) 0.1727(4) 0.4091(4) 0.061(3) Uani 0.360(11) 1 d PG B 1
H35 H 0.3075 0.1346 0.4080 0.073 Uiso 0.360(11) 1 calc PR B 1
C36 C 0.2978(4) 0.2403(4) 0.4027(4) 0.082(4) Uani 0.360(11) 1 d PG B 1
H36 H 0.3467 0.2485 0.3972 0.098 Uiso 0.360(11) 1 calc PR B 1
C37 C 0.2496(6) 0.2960(3) 0.4044(6) 0.105(7) Uani 0.360(11) 1 d PG B 1
H37 H 0.2655 0.3422 0.4000 0.126 Uiso 0.360(11) 1 calc PR B 1
C38 C 0.1782(7) 0.2839(3) 0.4124(9) 0.141(8) Uani 0.360(11) 1 d PG B 1
H38 H 0.1453 0.3220 0.4136 0.169 Uiso 0.360(11) 1 calc PR B 1
C39 C 0.1549(5) 0.2163(4) 0.4188(8) 0.128(7) Uani 0.360(11) 1 d PG B 1
H39 H 0.1061 0.2081 0.4243 0.154 Uiso 0.360(11) 1 calc PR B 1
N3A N 0.2051(2) 0.15746(17) 0.4161(2) 0.063(3) Uani 0.640(11) 1 d PG B 2
C35A C 0.2799(3) 0.1830(3) 0.4414(4) 0.117(3) Uani 0.640(11) 1 d PG B 2
H35A H 0.3185 0.1544 0.4671 0.141 Uiso 0.640(11) 1 calc PR B 2
C36A C 0.2981(3) 0.2503(3) 0.4289(4) 0.167(6) Uani 0.640(11) 1 d PG B 2
H36A H 0.3492 0.2677 0.4462 0.200 Uiso 0.640(11) 1 calc PR B 2
C37A C 0.2415(3) 0.2921(2) 0.3912(3) 0.114(5) Uani 0.640(11) 1 d PG B 2
H37A H 0.2539 0.3380 0.3827 0.137 Uiso 0.640(11) 1 calc PR B 2
C38A C 0.1667(3) 0.2665(3) 0.3659(3) 0.101(3) Uani 0.640(11) 1 d PG B 2
H38A H 0.1280 0.2951 0.3402 0.122 Uiso 0.640(11) 1 calc PR B 2
C39A C 0.1485(2) 0.1992(3) 0.3784(2) 0.0703(16) Uani 0.640(11) 1 d PG B 2
H39A H 0.0974 0.1818 0.3611 0.084 Uiso 0.640(11) 1 calc PR B 2
N4 N 0.0000 0.12897(9) 0.2500 0.0664(9) Uani 1 2 d SG . 1
C40 C -0.05208(7) 0.16879(12) 0.26819(4) 0.087(4) Uani 0.50 1 d PG . 1
H40 H -0.0877 0.1468 0.2842 0.105 Uiso 0.50 1 calc PR . 1
C41 C -0.05206(15) 0.24085(12) 0.26296(8) 0.196(9) Uani 0.50 1 d PG . 1
H41 H -0.0877 0.2681 0.2754 0.235 Uiso 0.50 1 calc PR . 1
C42 C 0.00005(17) 0.27309(10) 0.23955(10) 0.185(6) Uani 0.50 1 d PG . 1
H42 H 0.0001 0.3223 0.2360 0.222 Uiso 0.50 1 calc PR . 1
C43 C 0.05213(12) 0.23327(13) 0.22136(9) 0.105(3) Uani 0.50 1 d PG . 1
H43 H 0.0877 0.2553 0.2054 0.126 Uiso 0.50 1 calc PR . 1
C44 C 0.05211(5) 0.16121(12) 0.22658(5) 0.101(4) Uani 0.50 1 d PG . 1
H44 H 0.0877 0.1340 0.2142 0.121 Uiso 0.50 1 calc PR . 1
Li1 Li -0.0112(3) -0.09612(10) 0.22622(16) 0.0456(16) Uani 0.50 1 d PG . 1
Li2 Li -0.00392(13) 0.02821(10) 0.23371(7) 0.0416(17) Uani 0.50 1 d PG . 1
Li3 Li 0.17575(16) 0.06014(17) 0.43440(7) 0.0443(8) Uani 1 1 d G . .

loop_
_atom_site_aniso_label
_atom_site_aniso_U_11
_atom_site_aniso_U_22
_atom_site_aniso_U_33
_atom_site_aniso_U_23
_atom_site_aniso_U_13
_atom_site_aniso_U_12
S1 0.02628(19) 0.0522(3) 0.0326(2) 0.00529(18) 0.01248(16) 0.00658(18)
S2 0.0296(2) 0.0472(3) 0.0312(2) 0.00246(17) 0.01239(16) -0.00229(17)
S3 0.0368(2) 0.0437(3) 0.0501(3) 0.0028(2) 0.0011(2) 0.0017(2)
S4 0.0782(5) 0.0572(4) 0.0890(5) -0.0015(3) 0.0551(4) 0.0187(3)
P1 0.0256(2) 0.0362(2) 0.0379(2) 0.01218(18) 0.01067(17) 0.00488(17)
P2 0.0316(2) 0.0415(3) 0.0467(3) 0.0170(2) 0.0216(2) 0.01058(19)
N1 0.0406(14) 0.0364(14) 0.115(3) 0.000 0.0271(15) 0.000
N2 0.0585(12) 0.0539(11) 0.0641(12) -0.0025(9) 0.0352(10) -0.0018(9)
C1 0.0272(7) 0.0319(8) 0.0353(8) 0.0077(6) 0.0133(6) 0.0024(6)
C2 0.0272(8) 0.0364(9) 0.0366(8) 0.0114(7) 0.0138(6) 0.0058(6)
C3 0.0282(7) 0.0352(9) 0.0353(8) 0.0096(7) 0.0137(6) 0.0058(6)
C4 0.0405(10) 0.0413(10) 0.0383(9) 0.0052(8) 0.0156(8) 0.0007(8)
C5 0.0441(11) 0.0391(11) 0.0575(12) 0.0043(9) 0.0164(9) -0.0044(8)
C6 0.0390(10) 0.0442(11) 0.0663(13) 0.0204(10) 0.0248(10) 0.0032(8)
C7 0.0431(10) 0.0556(12) 0.0468(11) 0.0208(9) 0.0245(9) 0.0097(9)
C8 0.0366(9) 0.0457(10) 0.0360(9) 0.0106(8) 0.0160(7) 0.0071(8)
C9 0.0303(9) 0.0511(12) 0.0587(12) 0.0308(10) 0.0209(8) 0.0136(8)
C10 0.0491(12) 0.0441(12) 0.0932(18) 0.0320(12) 0.0425(12) 0.0180(10)
C11 0.0690(18) 0.0574(16) 0.151(3) 0.0513(19) 0.068(2) 0.0346(14)
C12 0.0453(15) 0.102(3) 0.157(3) 0.074(3) 0.0490(19) 0.0421(17)
C13 0.0321(11) 0.114(3) 0.108(2) 0.059(2) 0.0214(13) 0.0232(14)
C14 0.0301(9) 0.0794(17) 0.0656(14) 0.0331(13) 0.0147(9) 0.0109(10)
C15 0.035(3) 0.035(5) 0.037(5) 0.010(3) 0.014(3) -0.001(3)
C16 0.038(4) 0.079(8) 0.056(6) 0.025(5) 0.027(4) 0.027(5)
C17 0.040(4) 0.112(10) 0.059(7) 0.028(6) 0.025(4) 0.027(5)
C18 0.032(5) 0.127(17) 0.049(8) 0.026(8) 0.009(5) 0.006(7)
C19 0.041(4) 0.082(8) 0.056(6) 0.015(5) 0.016(4) -0.010(5)
C20 0.033(3) 0.072(7) 0.056(6) 0.028(5) 0.025(3) 0.019(4)
C15A 0.020(2) 0.028(4) 0.030(4) 0.000(3) 0.004(2) -0.005(3)
C16A 0.037(3) 0.063(7) 0.055(6) 0.012(4) 0.023(4) 0.011(4)
C17A 0.020(3) 0.116(15) 0.060(10) 0.007(7) 0.012(5) 0.003(6)
C18A 0.033(5) 0.121(13) 0.063(8) 0.029(8) 0.004(4) -0.026(6)
C19A 0.043(5) 0.074(7) 0.046(5) 0.013(4) 0.003(3) -0.024(5)
C20A 0.024(4) 0.045(5) 0.040(4) 0.010(3) 0.008(2) -0.006(3)
C21 0.0260(8) 0.0579(13) 0.0536(11) 0.0301(10) 0.0144(8) 0.0054(8)
C22 0.0434(12) 0.116(2) 0.0615(15) 0.0483(16) 0.0267(11) 0.0194(14)
C23 0.0607(18) 0.170(4) 0.102(2) 0.101(3) 0.0384(17) 0.026(2)
C24 0.0451(15) 0.124(3) 0.171(4) 0.118(3) 0.0312(19) 0.0141(17)
C25 0.0375(12) 0.0549(15) 0.152(3) 0.0522(19) 0.0101(15) -0.0001(11)
C26 0.0336(10) 0.0427(11) 0.0860(17) 0.0251(12) 0.0089(10) -0.0014(9)
C27 0.0432(12) 0.0520(14) 0.0803(17) 0.0000(12) 0.0156(11) -0.0060(10)
C28 0.0593(15) 0.0562(15) 0.0653(15) 0.0144(12) -0.0030(12) -0.0192(12)
C29 0.077(3) 0.0357(16) 0.071(2) 0.000 -0.017(2) 0.000
C30 0.079(2) 0.0697(19) 0.126(3) 0.0272(19) 0.065(2) 0.0262(16)
C31 0.127(3) 0.077(2) 0.241(6) 0.026(3) 0.145(4) 0.030(2)
C32 0.211(6) 0.091(3) 0.213(6) -0.033(3) 0.192(5) -0.046(3)
C33 0.177(5) 0.148(4) 0.097(3) -0.026(3) 0.103(3) -0.065(4)
C34 0.088(2) 0.105(3) 0.0599(16) -0.0044(16) 0.0392(15) -0.0232(19)
N3 0.046(7) 0.026(5) 0.043(8) 0.007(5) 0.013(6) -0.005(4)
C35 0.039(4) 0.066(5) 0.071(6) 0.025(4) 0.010(4) 0.003(3)
C36 0.068(6) 0.088(8) 0.075(7) 0.023(5) 0.002(5) -0.031(5)
C37 0.147(16) 0.076(11) 0.089(9) 0.012(7) 0.032(9) -0.048(11)
C38 0.180(15) 0.052(6) 0.25(2) 0.038(9) 0.144(17) 0.018(7)
C39 0.145(12) 0.055(6) 0.22(2) 0.028(9) 0.100(13) 0.003(7)
N3A 0.073(7) 0.056(5) 0.061(7) 0.002(4) 0.023(5) 0.015(4)
C35A 0.109(5) 0.082(4) 0.110(6) 0.039(4) -0.038(4) -0.047(4)
C36A 0.193(9) 0.090(6) 0.126(8) 0.047(5) -0.079(6) -0.078(6)
C37A 0.197(12) 0.049(4) 0.075(4) 0.020(3) 0.013(5) -0.017(6)
C38A 0.109(5) 0.075(4) 0.116(6) 0.055(4) 0.032(4) 0.021(3)
C39A 0.064(3) 0.066(3) 0.083(4) 0.033(3) 0.027(2) 0.019(2)
N4 0.0408(14) 0.0333(13) 0.130(3) 0.000 0.0343(16) 0.000
C40 0.067(6) 0.039(3) 0.197(12) 0.040(5) 0.100(7) 0.010(3)
C41 0.268(15) 0.039(4) 0.43(2) 0.071(7) 0.317(17) 0.064(6)
C42 0.283(11) 0.032(2) 0.378(16) -0.015(8) 0.301(12) -0.020(7)
C43 0.109(7) 0.057(5) 0.192(9) -0.022(5) 0.108(7) -0.011(4)
C44 0.091(8) 0.048(4) 0.167(12) -0.002(5) 0.046(7) -0.029(4)
Li1 0.043(4) 0.040(4) 0.060(4) -0.006(3) 0.024(3) 0.000(3)
Li2 0.037(3) 0.037(3) 0.052(5) -0.002(2) 0.016(4) -0.002(3)
Li3 0.0425(18) 0.0457(19) 0.0462(18) 0.0030(15) 0.0163(14) 0.0052(15)

loop_
_atom_type_symbol
_atom_type_description
_atom_type_scat_dispersion_real
_atom_type_scat_dispersion_imag
_atom_type_scat_source
C C .0033 .0016 'International Tables Vol C Tables 4.2.6.8 and 6.1.1.4'
H H .0000 .0000 'International Tables Vol C Tables 4.2.6.8 and 6.1.1.4'
Li Li -.0003 .0001 'International Tables Vol C Tables 4.2.6.8 and 6.1.1.4'
N N .0061 .0033 'International Tables Vol C Tables 4.2.6.8 and 6.1.1.4'
P P .1023 .0942 'International Tables Vol C Tables 4.2.6.8 and 6.1.1.4'
S S .1246 .1234 'International Tables Vol C Tables 4.2.6.8 and 6.1.1.4'

loop_
_geom_angle_atom_site_label_1
_geom_angle_atom_site_label_2
_geom_angle_atom_site_label_3
_geom_angle
_geom_angle_site_symmetry_1
_geom_angle_site_symmetry_3
C1 S1 Li3 106.95(10) . .
C1 S1 Li2 85.03(8) . 2
Li3 S1 Li2 122.14(7) . 2
C1 S1 Li1 76.73(13) . 2
Li3 S1 Li1 175.54(12) . 2
Li2 S1 Li1 55.09(6) 2 2
C1 S2 Li2 101.16(7) . .
C1 S2 Li1 106.74(11) . .
Li2 S2 Li1 59.90(9) . .
C1 S2 Li1 81.40(9) . 2
Li2 S2 Li1 63.25(5) . 2
Li1 S2 Li1 25.37(16) . 2
C1 S2 Li2 84.31(7) . 2
Li2 S2 Li2 17.16(7) . 2
Li1 S2 Li2 61.96(5) . 2
Li1 S2 Li2 56.76(9) 2 2
P1 S3 Li3 95.45(7) . .
C2 P1 C3 107.07(8) . .
C2 P1 C9 109.32(9) . .
C3 P1 C9 101.31(9) . .
C2 P1 S3 118.91(7) . .
C3 P1 S3 111.67(6) . .
C9 P1 S3 107.13(8) . .
C15 P2 C2 113.5(5) . .
C15 P2 C21 100.2(4) . .
C2 P2 C21 107.21(9) . .
C15 P2 C15A 11.8(5) . .
C2 P2 C15A 105.3(4) . .
C21 P2 C15A 95.4(4) . .
C15 P2 S4 104.1(6) . .
C2 P2 S4 116.98(7) . .
C21 P2 S4 113.63(9) . .
C15A P2 S4 115.9(5) . .
C27 N1 C27 117.7(3) . 2
C27 N1 Li1 124.6(2) . .
C27 N1 Li1 115.5(2) 2 .
C27 N1 Li1 115.5(2) . 2
C27 N1 Li1 124.6(2) 2 2
Li1 N1 Li1 30.43(19) . 2
C34 N2 C30 118.0(3) . .
C34 N2 Li3 122.4(2) . .
C30 N2 Li3 119.5(2) . .
C2 C1 S2 122.00(13) . .
C2 C1 S1 122.13(14) . .
S2 C1 S1 115.86(9) . .
C1 C2 P2 118.45(13) . .
C1 C2 P1 118.63(12) . .
P2 C2 P1 122.51(10) . .
C4 C3 C8 119.26(17) . .
C4 C3 P1 121.65(13) . .
C8 C3 P1 118.98(15) . .
C3 C4 C5 120.17(18) . .
C3 C4 H4 119.9 . .
C5 C4 H4 119.9 . .
C6 C5 C4 119.9(2) . .
C6 C5 H5 120.0 . .
C4 C5 H5 120.0 . .
C7 C6 C5 120.05(19) . .
C7 C6 H6 120.0 . .
C5 C6 H6 120.0 . .
C6 C7 C8 120.49(18) . .
C6 C7 H7 119.8 . .
C8 C7 H7 119.8 . .
C7 C8 C3 120.1(2) . .
C7 C8 H8 120.0 . .
C3 C8 H8 120.0 . .
C10 C9 C14 119.5(2) . .
C10 C9 P1 120.27(17) . .
C14 C9 P1 120.1(2) . .
C9 C10 C11 119.7(3) . .
C9 C10 H10 120.1 . .
C11 C10 H10 120.1 . .
C12 C11 C10 120.2(3) . .
C12 C11 H11 119.9 . .
C10 C11 H11 119.9 . .
C11 C12 C13 120.4(3) . .
C11 C12 H12 119.8 . .
C13 C12 H12 119.8 . .
C12 C13 C14 120.4(3) . .
C12 C13 H13 119.8 . .
C14 C13 H13 119.8 . .
C9 C14 C13 119.7(3) . .
C9 C14 H14 120.1 . .
C13 C14 H14 120.1 . .
C16 C15 C20 114.6(11) . .
C16 C15 P2 126.4(9) . .
C20 C15 P2 118.7(9) . .
C17 C16 C15 122.0(10) . .
C17 C16 H16 119.0 . .
C15 C16 H16 119.0 . .
C18 C17 C16 121.0(13) . .
C18 C17 H17 119.5 . .
C16 C17 H17 119.5 . .
C19 C18 C17 120.1(15) . .
C19 C18 H18 119.9 . .
C17 C18 H18 119.9 . .
C18 C19 C20 118.1(11) . .
C18 C19 H19 120.9 . .
C20 C19 H19 120.9 . .
C19 C20 C15 124.2(9) . .
C19 C20 H20 117.9 . .
C15 C20 H20 117.9 . .
C20A C15A C16A 123.2(10) . .
C20A C15A P2 121.0(8) . .
C16A C15A P2 115.6(8) . .
C15A C16A C17A 118.6(9) . .
C15A C16A H16A 120.7 . .
C17A C16A H16A 120.7 . .
C18A C17A C16A 119.9(12) . .
C18A C17A H17A 120.0 . .
C16A C17A H17A 120.0 . .
C17A C18A C19A 120.6(14) . .
C17A C18A H18A 119.7 . .
C19A C18A H18A 119.7 . .
C18A C19A C20A 119.6(12) . .
C18A C19A H19A 120.2 . .
C20A C19A H19A 120.2 . .
C15A C20A C19A 118.0(9) . .
C15A C20A H20A 121.0 . .
C19A C20A H20A 121.0 . .
C26 C21 C22 120.1(2) . .
C26 C21 P2 121.67(17) . .
C22 C21 P2 117.8(2) . .
C21 C22 C23 119.0(3) . .
C21 C22 H22 120.5 . .
C23 C22 H22 120.5 . .
C24 C23 C22 121.3(3) . .
C24 C23 H23 119.4 . .
C22 C23 H23 119.4 . .
C23 C24 C25 120.3(3) . .
C23 C24 H24 119.8 . .
C25 C24 H24 119.8 . .
C24 C25 C26 120.4(4) . .
C24 C25 H25 119.8 . .
C26 C25 H25 119.8 . .
C21 C26 C25 118.9(3) . .
C21 C26 H26 120.5 . .
C25 C26 H26 120.5 . .
N1 C27 C28 122.6(3) . .
N1 C27 H27 118.7 . .
C28 C27 H27 118.7 . .
C29 C28 C27 118.9(3) . .
C29 C28 H28 120.5 . .
C27 C28 H28 120.5 . .
C28 C29 C28 119.2(3) . 2
C28 C29 H29 120.4 . .
C28 C29 H29 120.4 2 .
N2 C30 C31 123.2(4) . .
N2 C30 H30 118.4 . .
C31 C30 H30 118.4 . .
C30 C31 C32 118.1(4) . .
C30 C31 H31 120.9 . .
C32 C31 H31 120.9 . .
C33 C32 C31 119.3(3) . .
C33 C32 H32 120.3 . .
C31 C32 H32 120.3 . .
C32 C33 C34 118.9(4) . .
C32 C33 H33 120.6 . .
C34 C33 H33 120.6 . .
N2 C34 C33 122.3(4) . .
N2 C34 H34 118.8 . .
C33 C34 H34 118.8 . .
C35 N3 C39 120.0 . .
C35 N3 Li3 118.5(4) . .
C39 N3 Li3 121.2(4) . .
C36 C35 N3 120.0 . .
C36 C35 H35 120.0 . .
N3 C35 H35 120.0 . .
C37 C36 C35 120.0 . .
C37 C36 H36 120.0 . .
C35 C36 H36 120.0 . .
C36 C37 C38 120.0 . .
C36 C37 H37 120.0 . .
C38 C37 H37 120.0 . .
C39 C38 C37 120.0 . .
C39 C38 H38 120.0 . .
C37 C38 H38 120.0 . .
C38 C39 N3 120.0 . .
C38 C39 H39 120.0 . .
N3 C39 H39 120.0 . .
C35A N3A C39A 120.0 . .
C35A N3A Li3 121.1(2) . .
C39A N3A Li3 118.9(2) . .
N3A C35A C36A 120.0 . .
N3A C35A H35A 120.0 . .
C36A C35A H35A 120.0 . .
C37A C36A C35A 120.0 . .
C37A C36A H36A 120.0 . .
C35A C36A H36A 120.0 . .
C38A C37A C36A 120.0 . .
C38A C37A H37A 120.0 . .
C36A C37A H37A 120.0 . .
C39A C38A C37A 120.0 . .
C39A C38A H38A 120.0 . .
C37A C38A H38A 120.0 . .
C38A C39A N3A 120.0 . .
C38A C39A H39A 120.0 . .
N3A C39A H39A 120.0 . .
C40 N4 C40 113.2 2 .
C40 N4 C44 7.94(7) 2 .
C40 N4 C44 120.0 . .
C40 N4 C44 120.0 2 2
C40 N4 C44 7.9 . 2
C44 N4 C44 127.1 . 2
C40 N4 Li2 128.13(10) 2 2
C40 N4 Li2 117.60(14) . 2
C44 N4 Li2 122.10(14) . 2
C44 N4 Li2 110.08(11) 2 2
C40 N4 Li2 117.60(5) 2 .
C40 N4 Li2 128.1 . .
C44 N4 Li2 110.1 . .
C44 N4 Li2 122.1 2 .
Li2 N4 Li2 21.94(10) 2 .
N4 C40 C41 120.0 . .
N4 C40 H40 120.0 . .
C41 C40 H40 120.0 . .
C40 C41 C42 120.0 . .
C40 C41 H41 120.0 . .
C42 C41 H41 120.0 . .
C41 C42 C43 120.0 . .
C41 C42 H42 120.0 . .
C43 C42 H42 120.0 . .
C44 C43 C42 120.0 . .
C44 C43 H43 120.0 . .
C42 C43 H43 120.0 . .
C43 C44 N4 120.0 . .
C43 C44 Li2 158.9 . .
N4 C44 Li2 41.9 . .
C43 C44 H44 120.0 . .
N4 C44 H44 120.0 . .
Li2 C44 H44 79.2 . .
Li1 Li1 N1 74.79(14) 2 .
Li1 Li1 Li2 85.8 2 .
N1 Li1 Li2 160.56(13) . .
Li1 Li1 S2 81.2(5) 2 .
N1 Li1 S2 115.2(2) . .
Li2 Li1 S2 58.8 . .
Li1 Li1 S2 73.4(5) 2 2
N1 Li1 S2 112.2(2) . 2
Li2 Li1 S2 62.3 . 2
S2 Li1 S2 116.75(7) . 2
Li1 Li1 Li2 69.11(7) 2 2
N1 Li1 Li2 143.9(2) . 2
Li2 Li1 Li2 17.02(7) . 2
S2 Li1 Li2 61.11(11) . 2
S2 Li1 Li2 55.81(12) 2 2
Li1 Li1 S1 137.6(3) 2 2
N1 Li1 S1 138.54(13) . 2
Li2 Li1 S1 59.3 . 2
S2 Li1 S1 97.88(13) . 2
S2 Li1 S1 69.33(10) 2 2
Li2 Li1 S1 73.50(9) 2 2
Li2 Li2 N4 79.0 2 .
Li2 Li2 S2 94.2(3) 2 .
N4 Li2 S2 121.14(10) . .
Li2 Li2 Li1 93.8 2 .
N4 Li2 Li1 172.4 . .
S2 Li2 Li1 61.28(11) . .
Li2 Li2 S1 139.9(4) 2 2
N4 Li2 S1 118.69(8) . 2
S2 Li2 S1 103.73(6) . 2
Li1 Li2 S1 65.61(8) . 2
Li2 Li2 S2 68.6(3) 2 2
N4 Li2 S2 113.62(11) . 2
S2 Li2 S2 117.69(8) . 2
Li1 Li2 S2 60.91(11) . 2
S1 Li2 S2 71.22(5) 2 2
Li2 Li2 Li1 69.18(16) 2 2
N4 Li2 Li1 148.13(16) . 2
S2 Li2 Li1 60.94(15) . 2
Li1 Li2 Li1 25.05(15) . 2
S1 Li2 Li1 88.54(8) 2 2
S2 Li2 Li1 56.94(15) 2 2
Li2 Li2 C44 96.44(13) 2 .
N4 Li2 C44 28.1 . .
S2 Li2 C44 98.26(11) . .
Li1 Li2 C44 157.8 . .
S1 Li2 C44 115.63(9) 2 .
S2 Li2 C44 141.29(11) 2 .
Li1 Li2 C44 152.28(18) 2 .
N2 Li3 N3A 108.4(2) . .
N2 Li3 N3 106.5(3) . .
N3A Li3 N3 1.9(3) . .
N2 Li3 S1 104.81(15) . .
N3A Li3 S1 121.25(14) . .
N3 Li3 S1 122.0(2) . .
N2 Li3 S3 116.67(8) . .
N3A Li3 S3 102.14(18) . .
N3 Li3 S3 103.4(2) . .
S1 Li3 S3 104.19(13) . .

loop_
_geom_bond_atom_site_label_1
_geom_bond_atom_site_label_2
_geom_bond_distance
_geom_bond_site_symmetry_2
S1 C1 1.7362(17) .
S1 Li3 2.398(3) .
S1 Li2 2.5119(14) 2
S1 Li1 2.661(3) 2
S2 C1 1.7332(18) .
S2 Li2 2.369(2) .
S2 Li1 2.428(5) .
S2 Li1 2.503(5) 2
S2 Li2 2.537(2) 2
S3 P1 1.9843(8) .
S3 Li3 2.411(2) .
S4 P2 1.9552(9) .
P1 C2 1.7860(17) .
P1 C3 1.8276(18) .
P1 C9 1.8320(19) .
P2 C15 1.709(15) .
P2 C2 1.7833(17) .
P2 C21 1.832(2) .
P2 C15A 1.944(11) .
N1 C27 1.330(3) .
N1 C27 1.330(3) 2
N1 Li1 2.068(4) .
N1 Li1 2.068(3) 2
N2 C34 1.325(4) .
N2 C30 1.330(4) .
N2 Li3 2.025(4) .
C1 C2 1.401(2) .
C3 C4 1.386(3) .
C3 C8 1.391(2) .
C4 C5 1.392(3) .
C4 H4 0.9500 .
C5 C6 1.384(3) .
C5 H5 0.9500 .
C6 C7 1.368(3) .
C6 H6 0.9500 .
C7 C8 1.387(3) .
C7 H7 0.9500 .
C8 H8 0.9500 .
C9 C10 1.381(4) .
C9 C14 1.389(3) .
C10 C11 1.399(3) .
C10 H10 0.9500 .
C11 C12 1.361(5) .
C11 H11 0.9500 .
C12 C13 1.367(6) .
C12 H12 0.9500 .
C13 C14 1.390(3) .
C13 H13 0.9500 .
C14 H14 0.9500 .
C15 C16 1.394(17) .
C15 C20 1.419(13) .
C16 C17 1.38(2) .
C16 H16 0.9500 .
C17 C18 1.379(17) .
C17 H17 0.9500 .
C18 C19 1.373(18) .
C18 H18 0.9500 .
C19 C20 1.38(2) .
C19 H19 0.9500 .
C20 H20 0.9500 .
C15A C20A 1.354(11) .
C15A C16A 1.358(17) .
C16A C17A 1.416(19) .
C16A H16A 0.9500 .
C17A C18A 1.36(2) .
C17A H17A 0.9500 .
C18A C19A 1.38(2) .
C18A H18A 0.9500 .
C19A C20A 1.428(18) .
C19A H19A 0.9500 .
C20A H20A 0.9500 .
C21 C26 1.386(4) .
C21 C22 1.390(3) .
C22 C23 1.391(4) .
C22 H22 0.9500 .
C23 C24 1.343(7) .
C23 H23 0.9500 .
C24 C25 1.373(6) .
C24 H24 0.9500 .
C25 C26 1.400(3) .
C25 H25 0.9500 .
C26 H26 0.9500 .
C27 C28 1.388(4) .
C27 H27 0.9500 .
C28 C29 1.360(4) .
C28 H28 0.9500 .
C29 C28 1.360(4) 2
C29 H29 0.9500 .
C30 C31 1.369(5) .
C30 H30 0.9500 .
C31 C32 1.386(8) .
C31 H31 0.9500 .
C32 C33 1.352(8) .
C32 H32 0.9500 .
C33 C34 1.392(5) .
C33 H33 0.9500 .
C34 H34 0.9500 .
N3 C35 1.3900 .
N3 C39 1.3900 .
N3 Li3 2.068(6) .
C35 C36 1.3900 .
C35 H35 0.9500 .
C36 C37 1.3900 .
C36 H36 0.9500 .
C37 C38 1.3900 .
C37 H37 0.9500 .
C38 C39 1.3900 .
C38 H38 0.9500 .
C39 H39 0.9500 .
N3A C35A 1.3900 .
N3A C39A 1.3900 .
N3A Li3 2.030(5) .
C35A C36A 1.3900 .
C35A H35A 0.9500 .
C36A C37A 1.3900 .
C36A H36A 0.9500 .
C37A C38A 1.3900 .
C37A H37A 0.9500 .
C38A C39A 1.3900 .
C38A H38A 0.9500 .
C39A H39A 0.9500 .
N4 C40 1.3900(17) 2
N4 C40 1.3900 .
N4 C44 1.3900 .
N4 C44 1.3900(14) 2
N4 Li2 1.9715 2
N4 Li2 1.9715 .
C40 C41 1.3900 .
C40 H40 0.9500 .
C41 C42 1.3900 .
C41 H41 0.9500 .
C42 C43 1.3900 .
C42 H42 0.9500 .
C43 C44 1.3900 .
C43 H43 0.9500 .
C44 Li2 2.7751 .
C44 H44 0.9500 .
Li1 Li1 1.085(7) 2
Li1 Li2 2.3957 .
Li1 S2 2.503(5) 2
Li1 Li2 2.5574(12) 2
Li1 S1 2.661(3) 2
Li2 Li2 0.750(4) 2
Li2 S1 2.5120(13) 2
Li2 S2 2.537(3) 2
Li2 Li1 2.557(3) 2
